data_1575599
loop_
_publ_author_name
'Karnbrock, Simon B. H.'
'K&#xf6;ster, Jan F'
'Becker, Isabelle'
'Golz, Christopher'
'Meyer, Franc'
'Gimferrer, Mart&#xed;'
'Alcarazo, Manuel'

_publ_section_title
;
 Bis(amidophenolate)-supported pnictoranides: Lewis acid-induced
 electromerism in a bismuth complex.
;
_journal_issue 31
_journal_name_full 'Chemical science'
_journal_page_first 14178
_journal_page_last 14185
_journal_paper_doi 10.1039/d5sc03374h
_journal_volume 16
_journal_year 2025
_chemical_absolute_configuration ad
_chemical_formula_moiety 'C18 H36 K N2 O6, C34 H44 N2 O2 P'
_chemical_formula_sum 'C52 H80 K N4 O8 P'
_chemical_formula_weight 959.27
_space_group_crystal_system hexagonal
_space_group_IT_number 169
_space_group_name_Hall 'P 61'
_space_group_name_H-M_alt 'P 61'
_atom_sites_solution_hydrogens geom
_atom_sites_solution_primary direct
_atom_sites_solution_secondary difmap
_audit_creation_date 2025-05-27
_audit_creation_method
;FinalCif V151 by Daniel Kratzert, Freiburg 2025, 
https://dkratzert.de/finalcif.html
;
_audit_update_record
;
2025-06-05 deposited with the CCDC.	2025-06-30 downloaded from the CCDC.
;
_cell_angle_alpha 90
_cell_angle_beta 90
_cell_angle_gamma 120
_cell_formula_units_Z 6
_cell_length_a 13.68860(10)
_cell_length_b 13.68860(10)
_cell_length_c 49.9629(9)
_cell_measurement_reflns_used 9224
_cell_measurement_temperature 100.0
_cell_measurement_theta_max 78.460
_cell_measurement_theta_min 3.729
_cell_volume 8107.68(17)
_computing_cell_refinement 'SAINT V8.40A (Bruker, 2019)'
_computing_data_reduction 'SAINT V8.40A (Bruker, 2019)'
_computing_molecular_graphics 'Olex2 1.5 (Dolomanov et al., 2009)'
_computing_publication_material 'Olex2 1.5 (Dolomanov et al., 2009)'
_computing_structure_refinement 'XL  (Sheldrick, 2008)'
_computing_structure_solution 'XT  (Sheldrick, 2015)'
_diffrn_ambient_environment N~2~
_diffrn_ambient_temperature 100.00
_diffrn_detector CPAD
_diffrn_detector_area_resol_mean 7.41
_diffrn_detector_type 'Bruker PHOTON III'
_diffrn_measured_fraction_theta_full 1.000
_diffrn_measured_fraction_theta_max 0.994
_diffrn_measurement_device 'four-circle diffractometer'
_diffrn_measurement_device_type 'Bruker D8 VENTURE dual wavelength Mo/Cu'
_diffrn_measurement_method '\w and \f scans'
_diffrn_measurement_specimen_support 'MiTeGen micromount'
_diffrn_radiation_monochromator 'mirror optics'
_diffrn_radiation_probe x-ray
_diffrn_radiation_type CuK\a
_diffrn_radiation_wavelength 1.54178
_diffrn_reflns_av_R_equivalents 0.1083
_diffrn_reflns_av_unetI/netI 0.0360
_diffrn_reflns_Laue_measured_fraction_full 1.000
_diffrn_reflns_Laue_measured_fraction_max 0.994
_diffrn_reflns_limit_h_max 16
_diffrn_reflns_limit_h_min -17
_diffrn_reflns_limit_k_max 17
_diffrn_reflns_limit_k_min -17
_diffrn_reflns_limit_l_max 63
_diffrn_reflns_limit_l_min -60
_diffrn_reflns_number 216313
_diffrn_reflns_point_group_measured_fraction_full 1.000
_diffrn_reflns_point_group_measured_fraction_max 0.980
_diffrn_reflns_theta_full 67.679
_diffrn_reflns_theta_max 79.233
_diffrn_reflns_theta_min 3.728
_diffrn_source 'microfocus sealed X-ray tube'
_diffrn_source_current 1.0
_diffrn_source_power 0.05
_diffrn_source_type 'Incoatec I\ms'
_diffrn_source_voltage 50.0
_exptl_absorpt_coefficient_mu 1.564
_exptl_absorpt_correction_T_max 0.8959
_exptl_absorpt_correction_T_min 0.7011
_exptl_absorpt_correction_type numerical
_exptl_absorpt_process_details
;
SADABS-2016/2 (Bruker,2016/2) was used for absorption correction.
wR2(int) was 0.1188 before and 0.0994 after correction.
The Ratio of minimum to maximum transmission is 0.7826.
The \l/2 correction factor is Not present.
;
_exptl_crystal_colour yellow
_exptl_crystal_colour_primary yellow
_exptl_crystal_density_diffrn 1.179
_exptl_crystal_description needle
_exptl_crystal_F_000 3108
_exptl_crystal_size_max 0.192
_exptl_crystal_size_mid 0.062
_exptl_crystal_size_min 0.057
_refine_diff_density_max 0.776
_refine_diff_density_min -0.306
_refine_diff_density_rms 0.050
_refine_ls_abs_structure_details
;
 Flack x determined using 4615 quotients [(I+)-(I-)]/[(I+)+(I-)]
 (Parsons, Flack and Wagner, Acta Cryst. B69 (2013) 249-259).
;
_refine_ls_abs_structure_Flack -0.004(6)
_refine_ls_extinction_method none
_refine_ls_goodness_of_fit_ref 1.030
_refine_ls_hydrogen_treatment constr
_refine_ls_matrix_type full
_refine_ls_number_parameters 675
_refine_ls_number_reflns 11488
_refine_ls_number_restraints 67
_refine_ls_restrained_S_all 1.028
_refine_ls_R_factor_all 0.0553
_refine_ls_R_factor_gt 0.0485
_refine_ls_shift/su_max 0.001
_refine_ls_shift/su_mean 0.000
_refine_ls_structure_factor_coef Fsqd
_refine_ls_weighting_details 'w=1/[\s^2^(Fo^2^)+(0.0808P)^2^+2.9608P] where P=(Fo^2^+2Fc^2^)/3'
_refine_ls_weighting_scheme calc
_refine_ls_wR_factor_gt 0.1260
_refine_ls_wR_factor_ref 0.1320
_reflns_Friedel_coverage 0.949
_reflns_Friedel_fraction_full 1.000
_reflns_Friedel_fraction_max 0.966
_reflns_number_gt 10426
_reflns_number_total 11488
_reflns_threshold_expression 'I > 2\s(I)'
_cod_data_source_file d5sc03374h3.cif
_cod_data_source_block cu_1307_cg_0m
_cod_original_cell_volume 8107.67(19)
_cod_database_code 1575599
_shelx_shelxl_version_number 2018/3
_shelx_space_group_comment
;
The symmetry employed for this shelxl refinement is uniquely defined
by the following loop, which should always be used as a source of
symmetry information in preference to the above space-group names.
They are only intended as comments.
;
_shelx_estimated_absorpt_t_min 0.753
_shelx_estimated_absorpt_t_max 0.916
_olex2_diffrn_ambient_temperature_device 'Oxford Cryostream 800'
_diffrn_measurement_ambient_temperature_device_make 'Oxford Cryostream 800'
_olex2_refinement_description
;
1. Fixed Uiso
 At 1.2 times of:
  All C(H) groups, All C(H,H) groups
 At 1.5 times of:
  All C(H,H,H) groups
2. Uiso/Uaniso restraints and constraints
C11A \\sim C11B: within 2A with sigma of 0.001 and sigma for terminal atoms of
0.002 within 2A
C27B \\sim C27A: within 2A with sigma of 0.001 and sigma for terminal atoms of
0.002 within 2A
3. Rigid body (RIGU) restrains
 C11B, C12B, C13B, C14B
 with sigma for 1-2 distances of 0.001 and sigma for 1-3 distances of 0.002
 C28A, C27A, C29A, C30A
 with sigma for 1-2 distances of 0.002 and sigma for 1-3 distances of 0.002
 C30B, C27B, C29B, C28B
 with sigma for 1-2 distances of 0.002 and sigma for 1-3 distances of 0.002
4. Others
 Sof(C28B)=Sof(H28D)=Sof(H28E)=Sof(H28F)=Sof(C29B)=Sof(H29D)=Sof(H29E)=
 Sof(H29F)=Sof(C30B)=Sof(H30D)=Sof(H30E)=Sof(H30F)=Sof(C27B)=1-FVAR(1)
 Sof(C27A)=Sof(C28A)=Sof(H28A)=Sof(H28B)=Sof(H28C)=Sof(C29A)=Sof(H29A)=
 Sof(H29B)=Sof(H29C)=Sof(C30A)=Sof(H30A)=Sof(H30B)=Sof(H30C)=FVAR(1)
 Sof(C12B)=Sof(H12D)=Sof(H12E)=Sof(H12F)=Sof(C13B)=Sof(H13D)=Sof(H13E)=
 Sof(H13F)=Sof(C14B)=Sof(H14D)=Sof(H14E)=Sof(H14F)=Sof(C11B)=1-FVAR(2)
 Sof(C11A)=Sof(C12A)=Sof(H12A)=Sof(H12B)=Sof(H12C)=Sof(C13A)=Sof(H13A)=
 Sof(H13B)=Sof(H13C)=Sof(C14A)=Sof(H14A)=Sof(H14B)=Sof(H14C)=FVAR(2)
5.a Secondary CH2 refined with riding coordinates:
 C35(H35A,H35B), C36(H36A,H36B), C37(H37A,H37B), C38(H38A,H38B), C39(H39A,
 H39B), C40(H40A,H40B), C41(H41A,H41B), C42(H42A,H42B), C43(H43A,H43B),
 C44(H44A,H44B), C45(H45A,H45B), C46(H46A,H46B), C47(H47A,H47B), C48(H48A,H48B),
  C49(H49A,H49B), C50(H50A,H50B), C51(H51A,H51B), C52(H52A,H52B)
5.b Me refined with riding coordinates:
 C12A(H12A,H12B,H12C), C12B(H12D,H12E,H12F), C13A(H13A,H13B,H13C), C13B(H13D,
 H13E,H13F), C14A(H14A,H14B,H14C), C14B(H14D,H14E,H14F), C28A(H28A,H28B,H28C),
 C28B(H28D,H28E,H28F), C29A(H29A,H29B,H29C), C29B(H29D,H29E,H29F), C30A(H30A,
 H30B,H30C), C30B(H30D,H30E,H30F)
5.c Aromatic/amide H refined with riding coordinates:
 C3(H3), C5(H5), C17(H17), C18(H18), C19(H19), C20(H20), C24(H24), C26(H26)
5.d Idealised Me refined as rotating group:
 C8(H8A,H8B,H8C), C9(H9A,H9B,H9C), C10(H10A,H10B,H10C), C32(H32A,H32B,H32C),
 C33(H33A,H33B,H33C), C34(H34A,H34B,H34C)
;
_olex2_submission_special_instructions 'No special instructions were received'

loop_
_space_group_symop_operation_xyz
'x, y, z'
'-y, x-y, z+1/3'
'-x+y, -x, z+2/3'
'-x, -y, z+1/2'
'y, -x+y, z+5/6'
'x-y, x, z+1/6'

loop_
_atom_site_label
_atom_site_type_symbol
_atom_site_fract_x
_atom_site_fract_y
_atom_site_fract_z
_atom_site_U_iso_or_equiv
_atom_site_adp_type
_atom_site_occupancy
_atom_site_site_symmetry_order
_atom_site_calc_flag
_atom_site_refinement_flags_posn
_atom_site_refinement_flags_adp
_atom_site_refinement_flags_occupancy
_atom_site_disorder_assembly
_atom_site_disorder_group
K1 K 0.55205(7) 0.57660(7) 0.53518(2) 0.03393(18) Uani 1 1 d . . . . .
O3 O 0.7544(2) 0.6273(3) 0.51028(6) 0.0420(7) Uani 1 1 d . . . . .
O4 O 0.7100(2) 0.5309(2) 0.56185(6) 0.0379(6) Uani 1 1 d . . . . .
O5 O 0.5840(3) 0.8029(2) 0.53015(7) 0.0457(7) Uani 1 1 d . . . . .
O6 O 0.5185(3) 0.6860(3) 0.57931(7) 0.0479(7) Uani 1 1 d . . . . .
O7 O 0.3875(2) 0.5013(2) 0.49401(6) 0.0391(6) Uani 1 1 d . . . . .
O8 O 0.3460(2) 0.3821(2) 0.54371(6) 0.0365(6) Uani 1 1 d . . . . .
N3 N 0.6123(3) 0.6972(3) 0.48137(8) 0.0417(8) Uani 1 1 d . . . . .
N4 N 0.4930(3) 0.4655(3) 0.59054(7) 0.0380(7) Uani 1 1 d . . . . .
C35 C 0.7075(4) 0.6891(4) 0.47045(10) 0.0479(10) Uani 1 1 d . . . . .
H35A H 0.740783 0.743347 0.455469 0.057 Uiso 1 1 calc R U . . .
H35B H 0.678397 0.612472 0.463009 0.057 Uiso 1 1 calc R U . . .
C36 C 0.7995(4) 0.7120(4) 0.49029(10) 0.0475(11) Uani 1 1 d . . . . .
H36A H 0.863146 0.710977 0.481122 0.057 Uiso 1 1 calc R U . . .
H36B H 0.827991 0.787180 0.498528 0.057 Uiso 1 1 calc R U . . .
C37 C 0.8393(3) 0.6247(4) 0.52619(10) 0.0427(9) Uani 1 1 d . . . . .
H37A H 0.877464 0.693438 0.537405 0.051 Uiso 1 1 calc R U . . .
H37B H 0.896419 0.622054 0.514557 0.051 Uiso 1 1 calc R U . . .
C38 C 0.7842(4) 0.5220(4) 0.54358(9) 0.0413(9) Uani 1 1 d . . . . .
H38A H 0.741571 0.454033 0.532321 0.050 Uiso 1 1 calc R U . . .
H38B H 0.842500 0.514329 0.553522 0.050 Uiso 1 1 calc R U . . .
C39 C 0.6487(4) 0.4305(4) 0.57703(9) 0.0385(9) Uani 1 1 d . . . . .
H39A H 0.700673 0.406779 0.584435 0.046 Uiso 1 1 calc R U . . .
H39B H 0.592755 0.369136 0.565520 0.046 Uiso 1 1 calc R U . . .
C40 C 0.5897(4) 0.4542(4) 0.59944(9) 0.0414(9) Uani 1 1 d . . . . .
H40A H 0.562764 0.392295 0.612685 0.050 Uiso 1 1 calc R U . . .
H40B H 0.644769 0.524760 0.608550 0.050 Uiso 1 1 calc R U . . .
C41 C 0.6418(4) 0.8150(4) 0.48557(10) 0.0455(10) Uani 1 1 d . . . . .
H41A H 0.641899 0.849120 0.468088 0.055 Uiso 1 1 calc R U . . .
H41B H 0.718985 0.857603 0.493055 0.055 Uiso 1 1 calc R U . . .
C42 C 0.5616(4) 0.8258(4) 0.50411(11) 0.0463(10) Uani 1 1 d . . . . .
H42A H 0.572736 0.902957 0.503178 0.056 Uiso 1 1 calc R U . . .
H42B H 0.482679 0.771471 0.499054 0.056 Uiso 1 1 calc R U . . .
C43 C 0.5198(5) 0.8219(5) 0.54993(12) 0.0586(13) Uani 1 1 d . . . . .
H43A H 0.438193 0.769796 0.547078 0.070 Uiso 1 1 calc R U . . .
H43B H 0.534450 0.900309 0.548694 0.070 Uiso 1 1 calc R U . . .
C44 C 0.5542(5) 0.8020(4) 0.57660(12) 0.0588(13) Uani 1 1 d . . . . .
H44A H 0.637226 0.847363 0.578457 0.071 Uiso 1 1 calc R U . . .
H44B H 0.519704 0.825281 0.590823 0.071 Uiso 1 1 calc R U . . .
C45 C 0.5461(4) 0.6598(4) 0.60465(10) 0.0474(10) Uani 1 1 d . . . . .
H45A H 0.534025 0.703156 0.618829 0.057 Uiso 1 1 calc R U . . .
H45B H 0.626479 0.680313 0.604942 0.057 Uiso 1 1 calc R U . . .
C46 C 0.4726(4) 0.5359(4) 0.60964(9) 0.0445(10) Uani 1 1 d . . . . .
H46A H 0.486137 0.518608 0.628046 0.053 Uiso 1 1 calc R U . . .
H46B H 0.392588 0.516041 0.608411 0.053 Uiso 1 1 calc R U . . .
C47 C 0.5150(4) 0.6407(4) 0.46333(9) 0.0449(10) Uani 1 1 d . . . . .
H47A H 0.542295 0.651080 0.444626 0.054 Uiso 1 1 calc R U . . .
H47B H 0.468132 0.676800 0.465103 0.054 Uiso 1 1 calc R U . . .
C48 C 0.4430(4) 0.5167(4) 0.46893(9) 0.0448(10) Uani 1 1 d . . . . .
H48A H 0.386387 0.480261 0.454534 0.054 Uiso 1 1 calc R U . . .
H48B H 0.490668 0.481120 0.469424 0.054 Uiso 1 1 calc R U . . .
C49 C 0.3058(4) 0.3864(4) 0.49808(9) 0.0440(10) Uani 1 1 d . . . . .
H49A H 0.340432 0.338806 0.495192 0.053 Uiso 1 1 calc R U . . .
H49B H 0.243499 0.363222 0.485054 0.053 Uiso 1 1 calc R U . . .
C50 C 0.2608(3) 0.3702(4) 0.52568(10) 0.0422(9) Uani 1 1 d . . . . .
H50A H 0.238224 0.426973 0.529724 0.051 Uiso 1 1 calc R U . . .
H50B H 0.193525 0.294206 0.527506 0.051 Uiso 1 1 calc R U . . .
C51 C 0.3039(4) 0.3555(4) 0.57031(9) 0.0405(9) Uani 1 1 d . . . . .
H51A H 0.234199 0.280806 0.570692 0.049 Uiso 1 1 calc R U . . .
H51B H 0.285407 0.412552 0.576918 0.049 Uiso 1 1 calc R U . . .
C52 C 0.3922(4) 0.3540(4) 0.58785(9) 0.0405(9) Uani 1 1 d . . . . .
H52A H 0.359744 0.325984 0.605822 0.049 Uiso 1 1 calc R U . . .
H52B H 0.414049 0.300916 0.580231 0.049 Uiso 1 1 calc R U . . .
P1 P 0.56469(7) 0.31719(7) 0.48597(2) 0.02777(19) Uani 1 1 d . . . . .
O1 O 0.6555(2) 0.2663(2) 0.49562(5) 0.0313(5) Uani 1 1 d . . . . .
O2 O 0.4611(2) 0.1776(2) 0.49550(5) 0.0304(5) Uani 1 1 d . . . . .
N1 N 0.6755(3) 0.4010(3) 0.46133(7) 0.0347(7) Uani 1 1 d . . . . .
N2 N 0.4746(3) 0.2881(3) 0.45648(6) 0.0299(6) Uani 1 1 d . . . . .
C1 C 0.7650(3) 0.3354(3) 0.48829(7) 0.0284(7) Uani 1 1 d . . . . .
C2 C 0.7795(3) 0.4154(3) 0.46866(7) 0.0306(7) Uani 1 1 d . . . . .
C3 C 0.8864(3) 0.4924(3) 0.45964(8) 0.0341(8) Uani 1 1 d . . . . .
H3 H 0.896391 0.547790 0.446788 0.041 Uiso 1 1 calc R U . . .
C4 C 0.9800(3) 0.4880(3) 0.46961(7) 0.0329(8) Uani 1 1 d . . . . .
C5 C 0.9632(3) 0.4053(3) 0.48810(7) 0.0307(7) Uani 1 1 d . . . . .
H5 H 1.026876 0.401715 0.494350 0.037 Uiso 1 1 calc R U . . .
C6 C 0.8554(3) 0.3261(3) 0.49800(7) 0.0286(7) Uani 1 1 d . . . . .
C7 C 0.8382(3) 0.2341(3) 0.51827(8) 0.0321(8) Uani 1 1 d . . . . .
C8 C 0.9485(3) 0.2352(3) 0.52416(9) 0.0364(8) Uani 1 1 d . . . . .
H8A H 0.979771 0.225056 0.507429 0.055 Uiso 1 1 calc R U . . .
H8B H 0.933707 0.173719 0.536521 0.055 Uiso 1 1 calc R U . . .
H8C H 1.002633 0.307510 0.532286 0.055 Uiso 1 1 calc R U . . .
C9 C 0.7542(4) 0.1173(3) 0.50707(10) 0.0451(10) Uani 1 1 d . . . . .
H9A H 0.782138 0.106097 0.489943 0.068 Uiso 1 1 calc R U . . .
H9B H 0.680824 0.112039 0.504352 0.068 Uiso 1 1 calc R U . . .
H9C H 0.745940 0.059010 0.519760 0.068 Uiso 1 1 calc R U . . .
C10 C 0.7924(4) 0.2526(4) 0.54447(8) 0.0396(9) Uani 1 1 d . . . . .
H10A H 0.776295 0.190862 0.556872 0.059 Uiso 1 1 calc R U . . .
H10B H 0.722911 0.254377 0.540912 0.059 Uiso 1 1 calc R U . . .
H10C H 0.848589 0.324407 0.552438 0.059 Uiso 1 1 calc R U . . .
C11A C 1.0957(10) 0.5800(10) 0.4596(3) 0.0377(18) Uani 0.759(12) 1 d . U P A 1
C12A C 1.1055(6) 0.5656(7) 0.42927(13) 0.0516(18) Uani 0.759(12) 1 d . . P A 1
H12A H 1.093889 0.490126 0.425734 0.077 Uiso 0.759(12) 1 calc R U P A 1
H12B H 1.048190 0.575097 0.419754 0.077 Uiso 0.759(12) 1 calc R U P A 1
H12C H 1.180694 0.622531 0.423061 0.077 Uiso 0.759(12) 1 calc R U P A 1
C12B C 1.1410(19) 0.476(2) 0.4456(5) 0.062(6) Uani 0.241(12) 1 d . . P A 2
H12D H 1.144273 0.426006 0.459069 0.093 Uiso 0.241(12) 1 calc R U P A 2
H12E H 1.084433 0.431279 0.432025 0.093 Uiso 0.241(12) 1 calc R U P A 2
H12F H 1.215010 0.519986 0.437015 0.093 Uiso 0.241(12) 1 calc R U P A 2
C13A C 1.1141(5) 0.6974(5) 0.46437(16) 0.056(2) Uani 0.759(12) 1 d . . P A 1
H13A H 1.188758 0.753594 0.457717 0.084 Uiso 0.759(12) 1 calc R U P A 1
H13B H 1.056004 0.705778 0.454900 0.084 Uiso 0.759(12) 1 calc R U P A 1
H13C H 1.109413 0.708801 0.483592 0.084 Uiso 0.759(12) 1 calc R U P A 1
C13B C 1.105(2) 0.631(3) 0.4386(6) 0.068(7) Uani 0.241(12) 1 d . . P A 2
H13D H 1.053324 0.582784 0.424429 0.102 Uiso 0.241(12) 1 calc R U P A 2
H13E H 1.077844 0.679880 0.445686 0.102 Uiso 0.241(12) 1 calc R U P A 2
H13F H 1.180521 0.676760 0.431201 0.102 Uiso 0.241(12) 1 calc R U P A 2
C14A C 1.1924(5) 0.5725(9) 0.4737(2) 0.065(3) Uani 0.759(12) 1 d . . P A 1
H14A H 1.182511 0.497204 0.470872 0.097 Uiso 0.759(12) 1 calc R U P A 1
H14B H 1.264897 0.629379 0.466129 0.097 Uiso 0.759(12) 1 calc R U P A 1
H14C H 1.190934 0.586085 0.492868 0.097 Uiso 0.759(12) 1 calc R U P A 1
C14B C 1.1796(17) 0.616(2) 0.4833(4) 0.047(5) Uani 0.241(12) 1 d . . P A 2
H14D H 1.172716 0.557864 0.495952 0.071 Uiso 0.241(12) 1 calc R U P A 2
H14E H 1.258290 0.661288 0.477575 0.071 Uiso 0.241(12) 1 calc R U P A 2
H14F H 1.155613 0.664407 0.492060 0.071 Uiso 0.241(12) 1 calc R U P A 2
C15 C 0.6418(3) 0.4185(3) 0.43645(8) 0.0299(7) Uani 1 1 d . . . . .
C16 C 0.5226(3) 0.3545(3) 0.43390(7) 0.0279(7) Uani 1 1 d . . . . .
C17 C 0.4717(3) 0.3639(3) 0.41089(8) 0.0326(8) Uani 1 1 d . . . . .
H17 H 0.392017 0.321152 0.409049 0.039 Uiso 1 1 calc R U . . .
C18 C 0.5372(3) 0.4361(4) 0.39043(8) 0.0368(8) Uani 1 1 d . . . . .
H18 H 0.501823 0.444235 0.374909 0.044 Uiso 1 1 calc R U . . .
C19 C 0.6535(3) 0.4960(4) 0.39260(8) 0.0379(9) Uani 1 1 d . . . . .
H19 H 0.697778 0.542854 0.378264 0.046 Uiso 1 1 calc R U . . .
C20 C 0.7063(3) 0.4880(3) 0.41575(8) 0.0370(8) Uani 1 1 d . . . . .
H20 H 0.786114 0.530185 0.417290 0.044 Uiso 1 1 calc R U . . .
C21 C 0.3629(3) 0.2047(3) 0.46137(7) 0.0287(7) Uani 1 1 d . . . . .
C22 C 0.3592(3) 0.1444(3) 0.48447(7) 0.0274(7) Uani 1 1 d . . . . .
C23 C 0.2574(3) 0.0593(3) 0.49479(7) 0.0280(7) Uani 1 1 d . . . . .
C24 C 0.1595(3) 0.0373(3) 0.48077(8) 0.0339(8) Uani 1 1 d . . . . .
H24 H 0.088947 -0.020178 0.487408 0.041 Uiso 1 1 calc R U . . .
C25 C 0.1598(3) 0.0944(4) 0.45777(8) 0.0350(8) Uani 1 1 d . . . . .
C26 C 0.2638(3) 0.1801(3) 0.44813(7) 0.0318(8) Uani 1 1 d . . . . .
H26 H 0.266651 0.221309 0.432571 0.038 Uiso 1 1 calc R U . . .
C27A C 0.0531(16) 0.0821(10) 0.4437(3) 0.0334(17) Uani 0.529(10) 1 d . U P B 1
C28A C 0.0494(7) 0.0347(9) 0.41590(17) 0.044(2) Uani 0.529(10) 1 d . . P B 1
H28A H 0.117786 0.086757 0.406028 0.066 Uiso 0.529(10) 1 calc R U P B 1
H28B H 0.044942 -0.038712 0.417518 0.066 Uiso 0.529(10) 1 calc R U P B 1
H28C H -0.017007 0.025722 0.406265 0.066 Uiso 0.529(10) 1 calc R U P B 1
C28B C -0.0083(8) -0.0785(8) 0.43501(19) 0.044(2) Uani 0.471(10) 1 d . . P B 2
H28D H 0.042727 -0.088919 0.423126 0.066 Uiso 0.471(10) 1 calc R U P B 2
H28E H -0.022290 -0.124194 0.451186 0.066 Uiso 0.471(10) 1 calc R U P B 2
H28F H -0.079885 -0.102272 0.425768 0.066 Uiso 0.471(10) 1 calc R U P B 2
C29A C 0.0536(7) 0.1939(7) 0.44098(18) 0.042(2) Uani 0.529(10) 1 d . . P B 1
H29A H 0.121543 0.248478 0.431338 0.063 Uiso 0.529(10) 1 calc R U P B 1
H29B H -0.013446 0.181312 0.431029 0.063 Uiso 0.529(10) 1 calc R U P B 1
H29C H 0.052956 0.223381 0.458811 0.063 Uiso 0.529(10) 1 calc R U P B 1
C29B C 0.0611(8) 0.1142(10) 0.4169(2) 0.044(2) Uani 0.471(10) 1 d . . P B 2
H29D H 0.113214 0.105685 0.405007 0.067 Uiso 0.471(10) 1 calc R U P B 2
H29E H -0.012355 0.084321 0.408088 0.067 Uiso 0.471(10) 1 calc R U P B 2
H29F H 0.091388 0.194289 0.420999 0.067 Uiso 0.471(10) 1 calc R U P B 2
C30A C -0.0534(8) 0.0006(11) 0.4587(2) 0.046(2) Uani 0.529(10) 1 d . . P B 1
H30A H -0.051858 0.030300 0.476656 0.069 Uiso 0.529(10) 1 calc R U P B 1
H30B H -0.119472 -0.008317 0.448964 0.069 Uiso 0.529(10) 1 calc R U P B 1
H30C H -0.057523 -0.072750 0.460217 0.069 Uiso 0.529(10) 1 calc R U P B 1
C30B C -0.0339(11) 0.0624(14) 0.4613(2) 0.049(3) Uani 0.471(10) 1 d . . P B 2
H30D H -0.043079 0.020877 0.477957 0.073 Uiso 0.471(10) 1 calc R U P B 2
H30E H -0.003462 0.142553 0.465361 0.073 Uiso 0.471(10) 1 calc R U P B 2
H30F H -0.107205 0.032585 0.452450 0.073 Uiso 0.471(10) 1 calc R U P B 2
C31 C 0.2559(3) 0.0001(3) 0.52099(7) 0.0310(7) Uani 1 1 d . . . . .
C32 C 0.1344(3) -0.0903(4) 0.52874(9) 0.0385(9) Uani 1 1 d . . . . .
H32A H 0.102250 -0.147678 0.514650 0.058 Uiso 1 1 calc R U . . .
H32B H 0.088073 -0.054638 0.530839 0.058 Uiso 1 1 calc R U . . .
H32C H 0.135741 -0.125893 0.545648 0.058 Uiso 1 1 calc R U . . .
C33 C 0.3028(4) 0.0877(4) 0.54351(8) 0.0406(9) Uani 1 1 d . . . . .
H33A H 0.255561 0.122454 0.545460 0.061 Uiso 1 1 calc R U . . .
H33B H 0.380128 0.146013 0.539150 0.061 Uiso 1 1 calc R U . . .
H33C H 0.302624 0.050783 0.560324 0.061 Uiso 1 1 calc R U . . .
C34 C 0.3265(3) -0.0578(3) 0.51816(9) 0.0406(9) Uani 1 1 d . . . . .
H34A H 0.326419 -0.093467 0.535178 0.061 Uiso 1 1 calc R U . . .
H34B H 0.404147 -0.001601 0.513385 0.061 Uiso 1 1 calc R U . . .
H34C H 0.294185 -0.115356 0.504114 0.061 Uiso 1 1 calc R U . . .
C11B C 1.107(4) 0.561(4) 0.4597(9) 0.038(2) Uani 0.241(12) 1 d . U P A 2
C27B C 0.0469(18) 0.0490(12) 0.4430(4) 0.0340(18) Uani 0.471(10) 1 d . U P B 2

loop_
_atom_site_aniso_label
_atom_site_aniso_U_11
_atom_site_aniso_U_22
_atom_site_aniso_U_33
_atom_site_aniso_U_23
_atom_site_aniso_U_13
_atom_site_aniso_U_12
K1 0.0293(4) 0.0312(4) 0.0396(4) 0.0036(3) 0.0005(3) 0.0140(3)
O3 0.0340(14) 0.0439(16) 0.0475(16) 0.0132(13) 0.0068(12) 0.0191(13)
O4 0.0386(15) 0.0378(15) 0.0414(15) 0.0017(12) 0.0024(12) 0.0221(12)
O5 0.0482(17) 0.0388(15) 0.0578(19) 0.0074(14) 0.0080(15) 0.0275(14)
O6 0.0558(19) 0.0431(16) 0.0481(18) -0.0025(13) 0.0043(14) 0.0272(15)
O7 0.0417(15) 0.0361(14) 0.0399(15) 0.0005(12) -0.0023(12) 0.0199(12)
O8 0.0306(13) 0.0372(14) 0.0369(14) 0.0059(11) 0.0018(11) 0.0133(11)
N3 0.0419(19) 0.0408(18) 0.0443(19) 0.0114(15) 0.0047(15) 0.0221(16)
N4 0.0385(17) 0.0408(18) 0.0373(17) 0.0016(14) 0.0022(14) 0.0216(15)
C35 0.052(3) 0.050(3) 0.046(2) 0.014(2) 0.012(2) 0.029(2)
C36 0.040(2) 0.051(2) 0.055(3) 0.021(2) 0.015(2) 0.026(2)
C37 0.0286(19) 0.045(2) 0.052(2) 0.0047(19) 0.0003(17) 0.0159(17)
C38 0.037(2) 0.049(2) 0.045(2) 0.0021(18) 0.0012(17) 0.0275(19)
C39 0.039(2) 0.039(2) 0.041(2) 0.0057(17) 0.0002(17) 0.0218(18)
C40 0.039(2) 0.047(2) 0.039(2) 0.0045(17) -0.0024(17) 0.0224(19)
C41 0.042(2) 0.037(2) 0.056(3) 0.0158(19) 0.007(2) 0.0187(18)
C42 0.042(2) 0.030(2) 0.068(3) 0.0057(19) -0.003(2) 0.0182(18)
C43 0.068(3) 0.048(3) 0.073(3) 0.007(2) 0.021(3) 0.039(3)
C44 0.073(3) 0.041(2) 0.066(3) -0.006(2) 0.015(3) 0.031(3)
C45 0.050(2) 0.051(3) 0.044(2) -0.0119(19) 0.0008(19) 0.027(2)
C46 0.044(2) 0.057(3) 0.036(2) -0.0017(19) 0.0038(17) 0.028(2)
C47 0.058(3) 0.049(2) 0.036(2) 0.0115(18) 0.0046(19) 0.033(2)
C48 0.055(3) 0.048(2) 0.037(2) -0.0045(18) -0.0031(19) 0.029(2)
C49 0.044(2) 0.042(2) 0.046(2) -0.0042(18) -0.0108(19) 0.0212(19)
C50 0.0280(19) 0.041(2) 0.056(3) 0.0032(19) -0.0005(17) 0.0155(17)
C51 0.032(2) 0.039(2) 0.047(2) 0.0051(18) 0.0067(17) 0.0151(17)
C52 0.039(2) 0.039(2) 0.039(2) 0.0061(17) 0.0044(17) 0.0169(18)
P1 0.0243(4) 0.0272(4) 0.0299(4) 0.0050(3) 0.0013(3) 0.0114(3)
O1 0.0234(12) 0.0317(13) 0.0362(13) 0.0097(10) 0.0026(10) 0.0118(10)
O2 0.0224(11) 0.0273(12) 0.0382(14) 0.0085(10) -0.0005(10) 0.0099(10)
N1 0.0251(15) 0.0397(17) 0.0344(16) 0.0118(13) 0.0035(12) 0.0126(13)
N2 0.0255(15) 0.0294(15) 0.0311(15) 0.0063(12) -0.0003(12) 0.0110(12)
C1 0.0228(15) 0.0282(17) 0.0307(17) -0.0007(14) 0.0002(13) 0.0101(14)
C2 0.0251(16) 0.0335(18) 0.0315(17) 0.0020(14) -0.0019(14) 0.0134(15)
C3 0.0277(18) 0.038(2) 0.0294(17) 0.0075(15) 0.0010(14) 0.0115(16)
C4 0.0244(17) 0.041(2) 0.0270(17) 0.0023(15) 0.0003(14) 0.0121(15)
C5 0.0237(16) 0.0381(19) 0.0281(17) -0.0028(14) -0.0010(14) 0.0139(14)
C6 0.0293(17) 0.0291(17) 0.0263(16) -0.0030(13) -0.0008(13) 0.0139(14)
C7 0.0283(17) 0.0286(18) 0.040(2) 0.0006(15) -0.0053(15) 0.0144(15)
C8 0.035(2) 0.0358(19) 0.043(2) -0.0022(16) -0.0079(16) 0.0213(17)
C9 0.041(2) 0.0288(19) 0.062(3) 0.0016(18) -0.015(2) 0.0150(18)
C10 0.039(2) 0.047(2) 0.038(2) 0.0140(17) 0.0057(17) 0.0251(19)
C11A 0.023(3) 0.051(5) 0.038(2) 0.008(3) 0.002(2) 0.017(2)
C12A 0.039(3) 0.066(4) 0.040(3) 0.008(3) 0.017(2) 0.019(3)
C12B 0.047(11) 0.061(10) 0.071(12) 0.006(8) 0.030(9) 0.022(9)
C13A 0.029(3) 0.038(3) 0.080(5) -0.003(3) 0.014(3) 0.001(2)
C13B 0.046(11) 0.100(17) 0.064(11) 0.041(12) 0.013(9) 0.041(12)
C14A 0.020(3) 0.083(6) 0.077(6) 0.041(5) 0.004(3) 0.015(3)
C14B 0.020(7) 0.069(13) 0.042(6) 0.005(6) 0.004(5) 0.014(8)
C15 0.0266(17) 0.0300(17) 0.0323(18) 0.0045(14) -0.0009(14) 0.0134(14)
C16 0.0275(17) 0.0241(16) 0.0313(17) 0.0027(13) 0.0017(14) 0.0122(14)
C17 0.0278(17) 0.0341(19) 0.0325(18) 0.0032(15) 0.0001(14) 0.0130(15)
C18 0.035(2) 0.043(2) 0.0302(19) 0.0085(16) -0.0021(15) 0.0185(17)
C19 0.0314(19) 0.043(2) 0.0342(19) 0.0119(17) 0.0057(16) 0.0146(17)
C20 0.0263(17) 0.039(2) 0.039(2) 0.0105(17) 0.0045(15) 0.0113(16)
C21 0.0249(16) 0.0260(16) 0.0336(18) 0.0022(14) 0.0017(13) 0.0115(14)
C22 0.0220(15) 0.0265(16) 0.0324(18) 0.0025(14) 0.0027(13) 0.0111(13)
C23 0.0262(16) 0.0261(16) 0.0297(17) 0.0029(13) 0.0046(13) 0.0116(14)
C24 0.0243(17) 0.038(2) 0.0326(19) 0.0039(15) 0.0053(14) 0.0110(15)
C25 0.0252(18) 0.046(2) 0.0318(18) 0.0039(16) 0.0027(14) 0.0165(16)
C26 0.0293(18) 0.0372(19) 0.0297(17) 0.0074(15) 0.0036(14) 0.0172(16)
C27A 0.023(3) 0.042(5) 0.034(2) 0.007(4) 0.0037(19) 0.015(5)
C28A 0.030(4) 0.060(6) 0.041(4) -0.004(4) -0.006(3) 0.022(4)
C28B 0.039(5) 0.041(4) 0.035(5) -0.002(3) -0.005(4) 0.007(4)
C29A 0.030(4) 0.051(4) 0.051(5) 0.009(3) 0.000(3) 0.025(3)
C29B 0.034(4) 0.054(6) 0.043(4) 0.015(4) 0.000(3) 0.020(4)
C30A 0.024(4) 0.059(6) 0.048(5) 0.015(5) 0.002(3) 0.015(5)
C30B 0.036(6) 0.072(8) 0.042(5) -0.003(6) -0.001(4) 0.030(6)
C31 0.0270(17) 0.0281(17) 0.0341(18) 0.0062(14) 0.0026(14) 0.0109(14)
C32 0.0301(19) 0.039(2) 0.041(2) 0.0128(17) 0.0085(16) 0.0133(16)
C33 0.044(2) 0.042(2) 0.033(2) 0.0058(16) 0.0017(17) 0.0192(19)
C34 0.034(2) 0.0322(19) 0.053(2) 0.0120(17) 0.0052(17) 0.0144(17)
C11B 0.023(4) 0.052(5) 0.039(2) 0.009(3) 0.003(2) 0.017(3)
C27B 0.023(3) 0.043(5) 0.034(2) 0.007(4) 0.0035(19) 0.015(5)

loop_
_atom_type_symbol
_atom_type_description
_atom_type_scat_dispersion_real
_atom_type_scat_dispersion_imag
_atom_type_scat_source
C C 0.0181 0.0091 'International Tables Vol C Tables 4.2.6.8 and 6.1.1.4'
H H 0.0000 0.0000 'International Tables Vol C Tables 4.2.6.8 and 6.1.1.4'
K K 0.3868 1.0657 'International Tables Vol C Tables 4.2.6.8 and 6.1.1.4'
N N 0.0311 0.0180 'International Tables Vol C Tables 4.2.6.8 and 6.1.1.4'
O O 0.0492 0.0322 'International Tables Vol C Tables 4.2.6.8 and 6.1.1.4'
P P 0.2955 0.4335 'International Tables Vol C Tables 4.2.6.8 and 6.1.1.4'

loop_
_geom_angle_atom_site_label_1
_geom_angle_atom_site_label_2
_geom_angle_atom_site_label_3
_geom_angle
_geom_angle_site_symmetry_1
_geom_angle_site_symmetry_3
_geom_angle_publ_flag
O3 K1 O4 59.83(9) . . ?
O3 K1 O5 95.43(9) . . ?
O3 K1 O6 128.32(10) . . ?
O3 K1 O7 106.03(9) . . ?
O3 K1 N3 60.33(9) . . ?
O3 K1 N4 120.59(9) . . ?
O4 K1 O5 122.97(9) . . ?
O4 K1 N3 119.99(9) . . ?
O4 K1 N4 60.78(9) . . ?
O5 K1 N3 59.44(10) . . ?
O5 K1 N4 117.88(10) . . ?
O6 K1 O4 95.37(9) . . ?
O6 K1 O5 58.82(10) . . ?
O6 K1 O7 116.60(10) . . ?
O6 K1 N3 118.20(10) . . ?
O6 K1 N4 59.14(9) . . ?
O7 K1 O4 143.85(9) . . ?
O7 K1 O5 89.62(9) . . ?
O7 K1 N3 60.49(9) . . ?
O7 K1 N4 120.67(10) . . ?
O8 K1 O3 135.48(9) . . ?
O8 K1 O4 103.59(9) . . ?
O8 K1 O5 124.94(9) . . ?
O8 K1 O6 91.84(10) . . ?
O8 K1 O7 61.43(8) . . ?
O8 K1 N3 121.68(10) . . ?
O8 K1 N4 59.77(9) . . ?
N3 K1 N4 177.30(10) . . ?
C36 O3 K1 119.4(2) . . ?
C36 O3 C37 112.7(3) . . ?
C37 O3 K1 117.8(2) . . ?
C38 O4 K1 111.8(2) . . ?
C38 O4 C39 111.4(3) . . ?
C39 O4 K1 108.3(2) . . ?
C42 O5 K1 112.5(2) . . ?
C42 O5 C43 112.1(4) . . ?
C43 O5 K1 110.7(3) . . ?
C44 O6 K1 117.6(3) . . ?
C44 O6 C45 112.6(4) . . ?
C45 O6 K1 115.3(2) . . ?
C48 O7 K1 108.4(2) . . ?
C49 O7 K1 110.0(2) . . ?
C49 O7 C48 110.9(3) . . ?
C50 O8 K1 113.3(2) . . ?
C50 O8 C51 111.1(3) . . ?
C51 O8 K1 118.4(2) . . ?
C35 N3 K1 107.3(2) . . ?
C35 N3 C41 111.7(4) . . ?
C35 N3 C47 109.7(4) . . ?
C41 N3 K1 108.7(3) . . ?
C41 N3 C47 110.2(3) . . ?
C47 N3 K1 109.1(2) . . ?
C40 N4 K1 107.2(2) . . ?
C40 N4 C46 110.2(3) . . ?
C46 N4 K1 110.4(3) . . ?
C52 N4 K1 108.1(2) . . ?
C52 N4 C40 110.2(3) . . ?
C52 N4 C46 110.6(3) . . ?
N3 C35 H35A 108.5 . . ?
N3 C35 H35B 108.5 . . ?
N3 C35 C36 114.9(4) . . ?
H35A C35 H35B 107.5 . . ?
C36 C35 H35A 108.5 . . ?
C36 C35 H35B 108.5 . . ?
O3 C36 C35 108.4(4) . . ?
O3 C36 H36A 110.0 . . ?
O3 C36 H36B 110.0 . . ?
C35 C36 H36A 110.0 . . ?
C35 C36 H36B 110.0 . . ?
H36A C36 H36B 108.4 . . ?
O3 C37 H37A 110.0 . . ?
O3 C37 H37B 110.0 . . ?
O3 C37 C38 108.3(3) . . ?
H37A C37 H37B 108.4 . . ?
C38 C37 H37A 110.0 . . ?
C38 C37 H37B 110.0 . . ?
O4 C38 C37 109.9(4) . . ?
O4 C38 H38A 109.7 . . ?
O4 C38 H38B 109.7 . . ?
C37 C38 H38A 109.7 . . ?
C37 C38 H38B 109.7 . . ?
H38A C38 H38B 108.2 . . ?
O4 C39 H39A 110.1 . . ?
O4 C39 H39B 110.1 . . ?
O4 C39 C40 108.1(3) . . ?
H39A C39 H39B 108.4 . . ?
C40 C39 H39A 110.1 . . ?
C40 C39 H39B 110.1 . . ?
N4 C40 C39 113.8(4) . . ?
N4 C40 H40A 108.8 . . ?
N4 C40 H40B 108.8 . . ?
C39 C40 H40A 108.8 . . ?
C39 C40 H40B 108.8 . . ?
H40A C40 H40B 107.7 . . ?
N3 C41 H41A 109.1 . . ?
N3 C41 H41B 109.1 . . ?
N3 C41 C42 112.6(3) . . ?
H41A C41 H41B 107.8 . . ?
C42 C41 H41A 109.1 . . ?
C42 C41 H41B 109.1 . . ?
O5 C42 C41 107.3(4) . . ?
O5 C42 H42A 110.3 . . ?
O5 C42 H42B 110.3 . . ?
C41 C42 H42A 110.3 . . ?
C41 C42 H42B 110.3 . . ?
H42A C42 H42B 108.5 . . ?
O5 C43 H43A 110.1 . . ?
O5 C43 H43B 110.1 . . ?
O5 C43 C44 107.9(4) . . ?
H43A C43 H43B 108.4 . . ?
C44 C43 H43A 110.1 . . ?
C44 C43 H43B 110.1 . . ?
O6 C44 C43 109.2(4) . . ?
O6 C44 H44A 109.8 . . ?
O6 C44 H44B 109.8 . . ?
C43 C44 H44A 109.8 . . ?
C43 C44 H44B 109.8 . . ?
H44A C44 H44B 108.3 . . ?
O6 C45 H45A 109.9 . . ?
O6 C45 H45B 109.9 . . ?
O6 C45 C46 108.8(4) . . ?
H45A C45 H45B 108.3 . . ?
C46 C45 H45A 109.9 . . ?
C46 C45 H45B 109.9 . . ?
N4 C46 C45 113.1(4) . . ?
N4 C46 H46A 109.0 . . ?
N4 C46 H46B 109.0 . . ?
C45 C46 H46A 109.0 . . ?
C45 C46 H46B 109.0 . . ?
H46A C46 H46B 107.8 . . ?
N3 C47 H47A 109.0 . . ?
N3 C47 H47B 109.0 . . ?
N3 C47 C48 113.0(3) . . ?
H47A C47 H47B 107.8 . . ?
C48 C47 H47A 109.0 . . ?
C48 C47 H47B 109.0 . . ?
O7 C48 C47 109.3(4) . . ?
O7 C48 H48A 109.8 . . ?
O7 C48 H48B 109.8 . . ?
C47 C48 H48A 109.8 . . ?
C47 C48 H48B 109.8 . . ?
H48A C48 H48B 108.3 . . ?
O7 C49 H49A 109.7 . . ?
O7 C49 H49B 109.7 . . ?
O7 C49 C50 109.8(4) . . ?
H49A C49 H49B 108.2 . . ?
C50 C49 H49A 109.7 . . ?
C50 C49 H49B 109.7 . . ?
O8 C50 C49 108.5(3) . . ?
O8 C50 H50A 110.0 . . ?
O8 C50 H50B 110.0 . . ?
C49 C50 H50A 110.0 . . ?
C49 C50 H50B 110.0 . . ?
H50A C50 H50B 108.4 . . ?
O8 C51 H51A 109.9 . . ?
O8 C51 H51B 109.9 . . ?
O8 C51 C52 108.8(3) . . ?
H51A C51 H51B 108.3 . . ?
C52 C51 H51A 109.9 . . ?
C52 C51 H51B 109.9 . . ?
N4 C52 C51 112.6(4) . . ?
N4 C52 H52A 109.1 . . ?
N4 C52 H52B 109.1 . . ?
C51 C52 H52A 109.1 . . ?
C51 C52 H52B 109.1 . . ?
H52A C52 H52B 107.8 . . ?
O1 P1 O2 81.00(12) . . ?
O1 P1 N1 84.57(13) . . ?
O1 P1 N2 131.48(14) . . ?
O2 P1 N1 144.27(15) . . ?
O2 P1 N2 83.89(13) . . ?
N2 P1 N1 81.57(14) . . ?
C1 O1 P1 113.5(2) . . ?
C22 O2 P1 112.7(2) . . ?
C2 N1 P1 112.3(2) . . ?
C2 N1 C15 128.3(3) . . ?
C15 N1 P1 117.7(2) . . ?
C16 N2 P1 117.6(2) . . ?
C16 N2 C21 129.9(3) . . ?
C21 N2 P1 112.3(2) . . ?
O1 C1 C2 113.9(3) . . ?
O1 C1 C6 124.1(3) . . ?
C6 C1 C2 121.8(3) . . ?
N1 C2 C1 109.8(3) . . ?
C3 C2 N1 130.0(3) . . ?
C3 C2 C1 120.2(3) . . ?
C2 C3 H3 120.2 . . ?
C2 C3 C4 119.5(3) . . ?
C4 C3 H3 120.2 . . ?
C3 C4 C11A 116.1(5) . . ?
C3 C4 C11B 126.8(15) . . ?
C5 C4 C3 119.2(3) . . ?
C5 C4 C11A 124.7(5) . . ?
C5 C4 C11B 113.6(14) . . ?
C4 C5 H5 118.6 . . ?
C4 C5 C6 122.8(3) . . ?
C6 C5 H5 118.6 . . ?
C1 C6 C5 116.2(3) . . ?
C1 C6 C7 121.7(3) . . ?
C5 C6 C7 122.1(3) . . ?
C8 C7 C6 111.8(3) . . ?
C8 C7 C9 107.6(3) . . ?
C9 C7 C6 109.9(3) . . ?
C10 C7 C6 109.6(3) . . ?
C10 C7 C8 108.6(3) . . ?
C10 C7 C9 109.2(4) . . ?
C7 C8 H8A 109.5 . . ?
C7 C8 H8B 109.5 . . ?
C7 C8 H8C 109.5 . . ?
H8A C8 H8B 109.5 . . ?
H8A C8 H8C 109.5 . . ?
H8B C8 H8C 109.5 . . ?
C7 C9 H9A 109.5 . . ?
C7 C9 H9B 109.5 . . ?
C7 C9 H9C 109.5 . . ?
H9A C9 H9B 109.5 . . ?
H9A C9 H9C 109.5 . . ?
H9B C9 H9C 109.5 . . ?
C7 C10 H10A 109.5 . . ?
C7 C10 H10B 109.5 . . ?
C7 C10 H10C 109.5 . . ?
H10A C10 H10B 109.5 . . ?
H10A C10 H10C 109.5 . . ?
H10B C10 H10C 109.5 . . ?
C4 C11A C12A 109.6(9) . . ?
C4 C11A C14A 111.4(7) . . ?
C12A C11A C14A 107.8(8) . . ?
C13A C11A C4 112.0(6) . . ?
C13A C11A C12A 108.1(8) . . ?
C13A C11A C14A 107.8(9) . . ?
C11A C12A H12A 109.5 . . ?
C11A C12A H12B 109.5 . . ?
C11A C12A H12C 109.5 . . ?
H12A C12A H12B 109.5 . . ?
H12A C12A H12C 109.5 . . ?
H12B C12A H12C 109.5 . . ?
H12D C12B H12E 109.5 . . ?
H12D C12B H12F 109.5 . . ?
H12E C12B H12F 109.5 . . ?
C11B C12B H12D 109.5 . . ?
C11B C12B H12E 109.5 . . ?
C11B C12B H12F 109.5 . . ?
C11A C13A H13A 109.5 . . ?
C11A C13A H13B 109.5 . . ?
C11A C13A H13C 109.5 . . ?
H13A C13A H13B 109.5 . . ?
H13A C13A H13C 109.5 . . ?
H13B C13A H13C 109.5 . . ?
H13D C13B H13E 109.5 . . ?
H13D C13B H13F 109.5 . . ?
H13E C13B H13F 109.5 . . ?
C11B C13B H13D 109.5 . . ?
C11B C13B H13E 109.5 . . ?
C11B C13B H13F 109.5 . . ?
C11A C14A H14A 109.5 . . ?
C11A C14A H14B 109.5 . . ?
C11A C14A H14C 109.5 . . ?
H14A C14A H14B 109.5 . . ?
H14A C14A H14C 109.5 . . ?
H14B C14A H14C 109.5 . . ?
H14D C14B H14E 109.5 . . ?
H14D C14B H14F 109.5 . . ?
H14E C14B H14F 109.5 . . ?
C11B C14B H14D 109.5 . . ?
C11B C14B H14E 109.5 . . ?
C11B C14B H14F 109.5 . . ?
N1 C15 C16 110.7(3) . . ?
C20 C15 N1 129.4(3) . . ?
C20 C15 C16 119.9(3) . . ?
N2 C16 C15 110.6(3) . . ?
C17 C16 N2 129.8(3) . . ?
C17 C16 C15 119.6(3) . . ?
C16 C17 H17 120.0 . . ?
C16 C17 C18 120.0(3) . . ?
C18 C17 H17 120.0 . . ?
C17 C18 H18 119.8 . . ?
C19 C18 C17 120.3(4) . . ?
C19 C18 H18 119.8 . . ?
C18 C19 H19 119.8 . . ?
C18 C19 C20 120.3(4) . . ?
C20 C19 H19 119.8 . . ?
C15 C20 C19 119.7(4) . . ?
C15 C20 H20 120.1 . . ?
C19 C20 H20 120.1 . . ?
N2 C21 C22 109.0(3) . . ?
C26 C21 N2 130.6(3) . . ?
C26 C21 C22 120.3(3) . . ?
O2 C22 C21 114.2(3) . . ?
O2 C22 C23 124.4(3) . . ?
C23 C22 C21 121.4(3) . . ?
C22 C23 C24 116.3(3) . . ?
C22 C23 C31 120.0(3) . . ?
C24 C23 C31 123.6(3) . . ?
C23 C24 H24 118.0 . . ?
C25 C24 C23 124.0(3) . . ?
C25 C24 H24 118.0 . . ?
C24 C25 C26 118.1(3) . . ?
C24 C25 C27A 125.2(6) . . ?
C24 C25 C27B 116.9(7) . . ?
C26 C25 C27A 116.2(6) . . ?
C26 C25 C27B 124.6(7) . . ?
C21 C26 C25 119.9(3) . . ?
C21 C26 H26 120.0 . . ?
C25 C26 H26 120.0 . . ?
C28A C27A C25 106.8(10) . . ?
C28A C27A C29A 109.0(11) . . ?
C29A C27A C25 113.5(10) . . ?
C30A C27A C25 111.2(11) . . ?
C30A C27A C28A 108.8(12) . . ?
C30A C27A C29A 107.5(12) . . ?
C27A C28A H28A 109.5 . . ?
C27A C28A H28B 109.5 . . ?
C27A C28A H28C 109.5 . . ?
H28A C28A H28B 109.5 . . ?
H28A C28A H28C 109.5 . . ?
H28B C28A H28C 109.5 . . ?
H28D C28B H28E 109.5 . . ?
H28D C28B H28F 109.5 . . ?
H28E C28B H28F 109.5 . . ?
C27B C28B H28D 109.5 . . ?
C27B C28B H28E 109.5 . . ?
C27B C28B H28F 109.5 . . ?
C27A C29A H29A 109.5 . . ?
C27A C29A H29B 109.5 . . ?
C27A C29A H29C 109.5 . . ?
H29A C29A H29B 109.5 . . ?
H29A C29A H29C 109.5 . . ?
H29B C29A H29C 109.5 . . ?
H29D C29B H29E 109.5 . . ?
H29D C29B H29F 109.5 . . ?
H29E C29B H29F 109.5 . . ?
C27B C29B H29D 109.5 . . ?
C27B C29B H29E 109.5 . . ?
C27B C29B H29F 109.5 . . ?
C27A C30A H30A 109.5 . . ?
C27A C30A H30B 109.5 . . ?
C27A C30A H30C 109.5 . . ?
H30A C30A H30B 109.5 . . ?
H30A C30A H30C 109.5 . . ?
H30B C30A H30C 109.5 . . ?
H30D C30B H30E 109.5 . . ?
H30D C30B H30F 109.5 . . ?
H30E C30B H30F 109.5 . . ?
C27B C30B H30D 109.5 . . ?
C27B C30B H30E 109.5 . . ?
C27B C30B H30F 109.5 . . ?
C23 C31 C32 111.2(3) . . ?
C33 C31 C23 108.8(3) . . ?
C33 C31 C32 107.7(3) . . ?
C34 C31 C23 110.4(3) . . ?
C34 C31 C32 108.3(3) . . ?
C34 C31 C33 110.3(3) . . ?
C31 C32 H32A 109.5 . . ?
C31 C32 H32B 109.5 . . ?
C31 C32 H32C 109.5 . . ?
H32A C32 H32B 109.5 . . ?
H32A C32 H32C 109.5 . . ?
H32B C32 H32C 109.5 . . ?
C31 C33 H33A 109.5 . . ?
C31 C33 H33B 109.5 . . ?
C31 C33 H33C 109.5 . . ?
H33A C33 H33B 109.5 . . ?
H33A C33 H33C 109.5 . . ?
H33B C33 H33C 109.5 . . ?
C31 C34 H34A 109.5 . . ?
C31 C34 H34B 109.5 . . ?
C31 C34 H34C 109.5 . . ?
H34A C34 H34B 109.5 . . ?
H34A C34 H34C 109.5 . . ?
H34B C34 H34C 109.5 . . ?
C4 C11B C12B 108(3) . . ?
C13B C11B C4 105(3) . . ?
C13B C11B C12B 106(3) . . ?
C13B C11B C14B 119(4) . . ?
C14B C11B C4 108(3) . . ?
C14B C11B C12B 111(3) . . ?
C25 C27B C28B 113.5(12) . . ?
C29B C27B C25 111.4(12) . . ?
C29B C27B C28B 106.5(13) . . ?
C30B C27B C25 107.8(13) . . ?
C30B C27B C28B 108.3(14) . . ?
C30B C27B C29B 109.3(13) . . ?

loop_
_geom_bond_atom_site_label_1
_geom_bond_atom_site_label_2
_geom_bond_distance
_geom_bond_site_symmetry_2
_geom_bond_publ_flag
K1 O3 2.789(3) . ?
K1 O4 2.863(3) . ?
K1 O5 2.915(3) . ?
K1 O6 2.829(3) . ?
K1 O7 2.836(3) . ?
K1 O8 2.778(3) . ?
K1 N3 3.045(4) . ?
K1 N4 3.064(4) . ?
O3 C36 1.416(5) . ?
O3 C37 1.423(5) . ?
O4 C38 1.415(5) . ?
O4 C39 1.419(5) . ?
O5 C42 1.407(6) . ?
O5 C43 1.430(6) . ?
O6 C44 1.414(6) . ?
O6 C45 1.418(6) . ?
O7 C48 1.426(5) . ?
O7 C49 1.417(5) . ?
O8 C50 1.417(5) . ?
O8 C51 1.422(5) . ?
N3 C35 1.467(6) . ?
N3 C41 1.468(6) . ?
N3 C47 1.469(6) . ?
N4 C40 1.475(5) . ?
N4 C46 1.478(6) . ?
N4 C52 1.465(6) . ?
C35 H35A 0.9900 . ?
C35 H35B 0.9900 . ?
C35 C36 1.508(7) . ?
C36 H36A 0.9900 . ?
C36 H36B 0.9900 . ?
C37 H37A 0.9900 . ?
C37 H37B 0.9900 . ?
C37 C38 1.496(6) . ?
C38 H38A 0.9900 . ?
C38 H38B 0.9900 . ?
C39 H39A 0.9900 . ?
C39 H39B 0.9900 . ?
C39 C40 1.508(6) . ?
C40 H40A 0.9900 . ?
C40 H40B 0.9900 . ?
C41 H41A 0.9900 . ?
C41 H41B 0.9900 . ?
C41 C42 1.499(7) . ?
C42 H42A 0.9900 . ?
C42 H42B 0.9900 . ?
C43 H43A 0.9900 . ?
C43 H43B 0.9900 . ?
C43 C44 1.483(9) . ?
C44 H44A 0.9900 . ?
C44 H44B 0.9900 . ?
C45 H45A 0.9900 . ?
C45 H45B 0.9900 . ?
C45 C46 1.498(7) . ?
C46 H46A 0.9900 . ?
C46 H46B 0.9900 . ?
C47 H47A 0.9900 . ?
C47 H47B 0.9900 . ?
C47 C48 1.503(7) . ?
C48 H48A 0.9900 . ?
C48 H48B 0.9900 . ?
C49 H49A 0.9900 . ?
C49 H49B 0.9900 . ?
C49 C50 1.481(7) . ?
C50 H50A 0.9900 . ?
C50 H50B 0.9900 . ?
C51 H51A 0.9900 . ?
C51 H51B 0.9900 . ?
C51 C52 1.502(6) . ?
C52 H52A 0.9900 . ?
C52 H52B 0.9900 . ?
P1 O1 1.769(3) . ?
P1 O2 1.783(3) . ?
P1 N1 1.842(3) . ?
P1 N2 1.833(3) . ?
O1 C1 1.363(4) . ?
O2 C22 1.350(4) . ?
N1 C2 1.384(5) . ?
N1 C15 1.388(5) . ?
N2 C16 1.391(5) . ?
N2 C21 1.398(5) . ?
C1 C2 1.408(5) . ?
C1 C6 1.394(5) . ?
C2 C3 1.383(5) . ?
C3 H3 0.9500 . ?
C3 C4 1.403(5) . ?
C4 C5 1.389(6) . ?
C4 C11A 1.533(14) . ?
C4 C11B 1.59(5) . ?
C5 H5 0.9500 . ?
C5 C6 1.413(5) . ?
C6 C7 1.539(5) . ?
C7 C8 1.530(5) . ?
C7 C9 1.535(5) . ?
C7 C10 1.526(6) . ?
C8 H8A 0.9800 . ?
C8 H8B 0.9800 . ?
C8 H8C 0.9800 . ?
C9 H9A 0.9800 . ?
C9 H9B 0.9800 . ?
C9 H9C 0.9800 . ?
C10 H10A 0.9800 . ?
C10 H10B 0.9800 . ?
C10 H10C 0.9800 . ?
C11A C12A 1.542(14) . ?
C11A C13A 1.516(12) . ?
C11A C14A 1.546(12) . ?
C12A H12A 0.9800 . ?
C12A H12B 0.9800 . ?
C12A H12C 0.9800 . ?
C12B H12D 0.9800 . ?
C12B H12E 0.9800 . ?
C12B H12F 0.9800 . ?
C12B C11B 1.61(5) . ?
C13A H13A 0.9800 . ?
C13A H13B 0.9800 . ?
C13A H13C 0.9800 . ?
C13B H13D 0.9800 . ?
C13B H13E 0.9800 . ?
C13B H13F 0.9800 . ?
C13B C11B 1.44(5) . ?
C14A H14A 0.9800 . ?
C14A H14B 0.9800 . ?
C14A H14C 0.9800 . ?
C14B H14D 0.9800 . ?
C14B H14E 0.9800 . ?
C14B H14F 0.9800 . ?
C14B C11B 1.48(6) . ?
C15 C16 1.419(5) . ?
C15 C20 1.384(5) . ?
C16 C17 1.383(5) . ?
C17 H17 0.9500 . ?
C17 C18 1.392(6) . ?
C18 H18 0.9500 . ?
C18 C19 1.384(6) . ?
C19 H19 0.9500 . ?
C19 C20 1.396(6) . ?
C20 H20 0.9500 . ?
C21 C22 1.405(5) . ?
C21 C26 1.390(5) . ?
C22 C23 1.393(5) . ?
C23 C24 1.404(5) . ?
C23 C31 1.535(5) . ?
C24 H24 0.9500 . ?
C24 C25 1.389(6) . ?
C25 C26 1.403(5) . ?
C25 C27A 1.55(2) . ?
C25 C27B 1.54(2) . ?
C26 H26 0.9500 . ?
C27A C28A 1.523(18) . ?
C27A C29A 1.533(14) . ?
C27A C30A 1.518(19) . ?
C28A H28A 0.9800 . ?
C28A H28B 0.9800 . ?
C28A H28C 0.9800 . ?
C28B H28D 0.9800 . ?
C28B H28E 0.9800 . ?
C28B H28F 0.9800 . ?
C28B C27B 1.568(17) . ?
C29A H29A 0.9800 . ?
C29A H29B 0.9800 . ?
C29A H29C 0.9800 . ?
C29B H29D 0.9800 . ?
C29B H29E 0.9800 . ?
C29B H29F 0.9800 . ?
C29B C27B 1.53(2) . ?
C30A H30A 0.9800 . ?
C30A H30B 0.9800 . ?
C30A H30C 0.9800 . ?
C30B H30D 0.9800 . ?
C30B H30E 0.9800 . ?
C30B H30F 0.9800 . ?
C30B C27B 1.52(2) . ?
C31 C32 1.546(5) . ?
C31 C33 1.532(6) . ?
C31 C34 1.532(6) . ?
C32 H32A 0.9800 . ?
C32 H32B 0.9800 . ?
C32 H32C 0.9800 . ?
C33 H33A 0.9800 . ?
C33 H33B 0.9800 . ?
C33 H33C 0.9800 . ?
C34 H34A 0.9800 . ?
C34 H34B 0.9800 . ?
C34 H34C 0.9800 . ?

loop_
_geom_torsion_atom_site_label_1
_geom_torsion_atom_site_label_2
_geom_torsion_atom_site_label_3
_geom_torsion_atom_site_label_4
_geom_torsion
_geom_torsion_site_symmetry_1
_geom_torsion_site_symmetry_2
_geom_torsion_site_symmetry_3
_geom_torsion_site_symmetry_4
_geom_torsion_publ_flag
K1 O3 C36 C35 -49.5(5) . . . . ?
K1 O3 C37 C38 43.4(4) . . . . ?
K1 O4 C38 C37 53.4(4) . . . . ?
K1 O4 C39 C40 -67.6(3) . . . . ?
K1 O5 C42 C41 -60.3(4) . . . . ?
K1 O5 C43 C44 56.7(5) . . . . ?
K1 O6 C44 C43 43.8(5) . . . . ?
K1 O6 C45 C46 -61.2(4) . . . . ?
K1 O7 C48 C47 -68.2(4) . . . . ?
K1 O7 C49 C50 52.2(4) . . . . ?
K1 O8 C50 C49 50.0(4) . . . . ?
K1 O8 C51 C52 -54.0(4) . . . . ?
K1 N3 C35 C36 -44.1(4) . . . . ?
K1 N3 C41 C42 -44.1(4) . . . . ?
K1 N3 C47 C48 -30.2(4) . . . . ?
K1 N4 C40 C39 -34.5(4) . . . . ?
K1 N4 C46 C45 -34.7(4) . . . . ?
K1 N4 C52 C51 -43.2(4) . . . . ?
O3 C37 C38 O4 -65.0(5) . . . . ?
O4 C39 C40 N4 72.6(5) . . . . ?
O5 C43 C44 O6 -67.8(5) . . . . ?
O6 C45 C46 N4 64.5(5) . . . . ?
O7 C49 C50 O8 -70.9(4) . . . . ?
O8 C51 C52 N4 66.0(4) . . . . ?
N3 C35 C36 O3 64.2(5) . . . . ?
N3 C41 C42 O5 73.1(5) . . . . ?
N3 C47 C48 O7 68.8(5) . . . . ?
C35 N3 C41 C42 -162.3(4) . . . . ?
C35 N3 C47 C48 87.2(4) . . . . ?
C36 O3 C37 C38 -171.3(4) . . . . ?
C37 O3 C36 C35 165.8(4) . . . . ?
C38 O4 C39 C40 169.0(3) . . . . ?
C39 O4 C38 C37 174.7(3) . . . . ?
C40 N4 C46 C45 83.6(5) . . . . ?
C40 N4 C52 C51 -160.1(4) . . . . ?
C41 N3 C35 C36 74.9(5) . . . . ?
C41 N3 C47 C48 -149.5(4) . . . . ?
C42 O5 C43 C44 -176.8(4) . . . . ?
C43 O5 C42 C41 174.1(4) . . . . ?
C44 O6 C45 C46 160.2(4) . . . . ?
C45 O6 C44 C43 -178.6(4) . . . . ?
C46 N4 C40 C39 -154.7(4) . . . . ?
C46 N4 C52 C51 77.8(4) . . . . ?
C47 N3 C35 C36 -162.6(4) . . . . ?
C47 N3 C41 C42 75.5(5) . . . . ?
C48 O7 C49 C50 172.2(3) . . . . ?
C49 O7 C48 C47 170.9(4) . . . . ?
C50 O8 C51 C52 172.3(3) . . . . ?
C51 O8 C50 C49 -173.7(3) . . . . ?
C52 N4 C40 C39 83.0(4) . . . . ?
C52 N4 C46 C45 -154.3(4) . . . . ?
P1 O1 C1 C2 -16.4(4) . . . . ?
P1 O1 C1 C6 166.7(3) . . . . ?
P1 O2 C22 C21 21.5(4) . . . . ?
P1 O2 C22 C23 -157.5(3) . . . . ?
P1 N1 C2 C1 17.6(4) . . . . ?
P1 N1 C2 C3 -162.7(4) . . . . ?
P1 N1 C15 C16 -6.9(4) . . . . ?
P1 N1 C15 C20 171.5(4) . . . . ?
P1 N2 C16 C15 12.4(4) . . . . ?
P1 N2 C16 C17 -168.3(3) . . . . ?
P1 N2 C21 C22 -17.6(4) . . . . ?
P1 N2 C21 C26 159.2(4) . . . . ?
O1 P1 O2 C22 -158.9(3) . . . . ?
O1 P1 N1 C2 -21.9(3) . . . . ?
O1 P1 N1 C15 144.3(3) . . . . ?
O1 P1 N2 C16 -88.0(3) . . . . ?
O1 P1 N2 C21 96.3(3) . . . . ?
O1 C1 C2 N1 -1.3(5) . . . . ?
O1 C1 C2 C3 178.9(3) . . . . ?
O1 C1 C6 C5 179.9(3) . . . . ?
O1 C1 C6 C7 0.2(6) . . . . ?
O2 P1 O1 C1 168.3(3) . . . . ?
O2 P1 N1 C2 -88.3(3) . . . . ?
O2 P1 N1 C15 78.0(4) . . . . ?
O2 P1 N2 C16 -160.3(3) . . . . ?
O2 P1 N2 C21 24.0(2) . . . . ?
O2 C22 C23 C24 179.2(3) . . . . ?
O2 C22 C23 C31 2.6(5) . . . . ?
N1 P1 O1 C1 21.1(3) . . . . ?
N1 P1 O2 C22 -91.5(3) . . . . ?
N1 P1 N2 C16 -13.0(3) . . . . ?
N1 P1 N2 C21 171.3(3) . . . . ?
N1 C2 C3 C4 -177.9(4) . . . . ?
N1 C15 C16 N2 -3.3(4) . . . . ?
N1 C15 C16 C17 177.3(3) . . . . ?
N1 C15 C20 C19 -177.4(4) . . . . ?
N2 P1 O1 C1 94.8(3) . . . . ?
N2 P1 O2 C22 -25.2(2) . . . . ?
N2 P1 N1 C2 -155.3(3) . . . . ?
N2 P1 N1 C15 10.9(3) . . . . ?
N2 C16 C17 C18 -179.5(4) . . . . ?
N2 C21 C22 O2 -2.1(4) . . . . ?
N2 C21 C22 C23 176.9(3) . . . . ?
N2 C21 C26 C25 -176.8(4) . . . . ?
C1 C2 C3 C4 1.9(6) . . . . ?
C1 C6 C7 C8 175.4(3) . . . . ?
C1 C6 C7 C9 56.0(5) . . . . ?
C1 C6 C7 C10 -64.1(4) . . . . ?
C2 N1 C15 C16 156.8(4) . . . . ?
C2 N1 C15 C20 -24.8(7) . . . . ?
C2 C1 C6 C5 3.3(5) . . . . ?
C2 C1 C6 C7 -176.5(3) . . . . ?
C2 C3 C4 C5 0.9(6) . . . . ?
C2 C3 C4 C11A -177.1(6) . . . . ?
C2 C3 C4 C11B 174(2) . . . . ?
C3 C4 C5 C6 -1.7(6) . . . . ?
C3 C4 C11A C12A -65.5(7) . . . . ?
C3 C4 C11A C13A 54.6(10) . . . . ?
C3 C4 C11A C14A 175.3(7) . . . . ?
C3 C4 C11B C12B -112(2) . . . . ?
C3 C4 C11B C13B 0(4) . . . . ?
C3 C4 C11B C14B 128(2) . . . . ?
C4 C5 C6 C1 -0.4(5) . . . . ?
C4 C5 C6 C7 179.4(4) . . . . ?
C5 C4 C11A C12A 116.6(7) . . . . ?
C5 C4 C11A C13A -123.3(7) . . . . ?
C5 C4 C11A C14A -2.6(11) . . . . ?
C5 C4 C11B C12B 61(3) . . . . ?
C5 C4 C11B C13B 173(2) . . . . ?
C5 C4 C11B C14B -59(3) . . . . ?
C5 C6 C7 C8 -4.3(5) . . . . ?
C5 C6 C7 C9 -123.7(4) . . . . ?
C5 C6 C7 C10 116.2(4) . . . . ?
C6 C1 C2 N1 175.7(3) . . . . ?
C6 C1 C2 C3 -4.1(6) . . . . ?
C11A C4 C5 C6 176.1(6) . . . . ?
C15 N1 C2 C1 -146.9(4) . . . . ?
C15 N1 C2 C3 32.9(7) . . . . ?
C15 C16 C17 C18 -0.2(6) . . . . ?
C16 N2 C21 C22 167.4(3) . . . . ?
C16 N2 C21 C26 -15.8(7) . . . . ?
C16 C15 C20 C19 0.8(6) . . . . ?
C16 C17 C18 C19 2.0(6) . . . . ?
C17 C18 C19 C20 -2.4(7) . . . . ?
C18 C19 C20 C15 1.0(7) . . . . ?
C20 C15 C16 N2 178.2(4) . . . . ?
C20 C15 C16 C17 -1.2(6) . . . . ?
C21 N2 C16 C15 -172.8(3) . . . . ?
C21 N2 C16 C17 6.5(7) . . . . ?
C21 C22 C23 C24 0.3(5) . . . . ?
C21 C22 C23 C31 -176.3(3) . . . . ?
C22 C21 C26 C25 -0.3(6) . . . . ?
C22 C23 C24 C25 0.2(6) . . . . ?
C22 C23 C31 C32 179.6(3) . . . . ?
C22 C23 C31 C33 61.1(4) . . . . ?
C22 C23 C31 C34 -60.2(4) . . . . ?
C23 C24 C25 C26 -0.7(6) . . . . ?
C23 C24 C25 C27A -172.4(7) . . . . ?
C23 C24 C25 C27B 172.2(7) . . . . ?
C24 C23 C31 C32 3.2(5) . . . . ?
C24 C23 C31 C33 -115.3(4) . . . . ?
C24 C23 C31 C34 123.5(4) . . . . ?
C24 C25 C26 C21 0.8(6) . . . . ?
C24 C25 C27A C28A -117.3(9) . . . . ?
C24 C25 C27A C29A 122.6(9) . . . . ?
C24 C25 C27A C30A 1.2(14) . . . . ?
C24 C25 C27B C28B -55.6(14) . . . . ?
C24 C25 C27B C29B -175.7(8) . . . . ?
C24 C25 C27B C30B 64.4(12) . . . . ?
C26 C21 C22 O2 -179.2(3) . . . . ?
C26 C21 C22 C23 -0.3(5) . . . . ?
C26 C25 C27A C28A 70.9(9) . . . . ?
C26 C25 C27A C29A -49.2(12) . . . . ?
C26 C25 C27A C30A -170.6(9) . . . . ?
C26 C25 C27B C28B 116.8(10) . . . . ?
C26 C25 C27B C29B -3.3(14) . . . . ?
C26 C25 C27B C30B -123.2(11) . . . . ?
C27A C25 C26 C21 173.2(6) . . . . ?
C31 C23 C24 C25 176.7(4) . . . . ?
C11B C4 C5 C6 -175.3(19) . . . . ?
C27B C25 C26 C21 -171.5(7) . . . . ?
